data_2011376
loop_
_publ_author_name
'Sakamoto, Jun'
'Nakagawa, Takashi'
'Kanehisa, Nobuko'
'Kai, Yasushi'
'Katsura, Masahiro'

_publ_section_title
;
 Methylmalonamide and ethylmalonamide
;
_journal_issue 9
_journal_name_full 'Acta Crystallographica Section C'
_journal_page_first e411
_journal_page_last e412
_journal_paper_doi 10.1107/S0108270100010866
_journal_volume 56
_journal_year 2000
_chemical_formula_moiety 'C5 H10 N2 O2 '
_chemical_formula_sum 'C5 H10 N2 O2'
_chemical_formula_weight 130.15
_space_group_IT_number 14
_symmetry_cell_setting monoclinic
_symmetry_space_group_name_Hall '-P 2yn'
_symmetry_space_group_name_H-M 'P 1 21/n 1'
_cell_angle_alpha 90
_cell_angle_beta 96.690(10)
_cell_angle_gamma 90
_cell_formula_units_Z 4
_cell_length_a 6.5700(10)
_cell_length_b 9.5020(10)
_cell_length_c 11.0320(10)
_cell_measurement_reflns_used 25
_cell_measurement_temperature 296.2
_cell_measurement_theta_max 13.5
_cell_measurement_theta_min 12.8
_cell_volume 684.02(14)
_computing_cell_refinement
;
MSC/AFC Diffractometer Control Software
;
_computing_data_collection
;
MSC/AFC Diffractometer Control Software
(Molecular Structure Corporation, 1990)
;
_computing_data_reduction
;
TEXSAN (Molecular Structure Corporation & Rigaku Corporation, 1999)
;
_computing_publication_material TEXSAN
_computing_structure_refinement TEXSAN
_computing_structure_solution 'SIR92 (Altomare et al., 1993)'
_diffrn_measured_fraction_theta_full .9994
_diffrn_measured_fraction_theta_max .9994
_diffrn_measurement_device_type 'Rigaku AFC-5R'
_diffrn_measurement_method \w-2\q
_diffrn_radiation_type MoK\a
_diffrn_radiation_wavelength .7107
_diffrn_reflns_av_R_equivalents .029
_diffrn_reflns_limit_h_max 8
_diffrn_reflns_limit_h_min 0
_diffrn_reflns_limit_k_max 12
_diffrn_reflns_limit_k_min 0
_diffrn_reflns_limit_l_max 14
_diffrn_reflns_limit_l_min -14
_diffrn_reflns_number 1830
_diffrn_reflns_theta_full 27.57
_diffrn_reflns_theta_max 27.57
_diffrn_standards_decay_% .50
_diffrn_standards_interval_count 150
_diffrn_standards_number 3
_exptl_absorpt_coefficient_mu .098
_exptl_absorpt_correction_T_max .998
_exptl_absorpt_correction_T_min .974
_exptl_absorpt_correction_type '\y scan'
_exptl_absorpt_process_details '(North et al., 1968)'
_exptl_crystal_colour colorless
_exptl_crystal_density_diffrn 1.264
_exptl_crystal_density_method 'not measured'
_exptl_crystal_description prismatic
_exptl_crystal_size_max .20
_exptl_crystal_size_mid .20
_exptl_crystal_size_min .20
_refine_diff_density_max .60
_refine_diff_density_min -.27
_refine_ls_extinction_method none
_refine_ls_goodness_of_fit_ref 1.131
_refine_ls_hydrogen_treatment refall
_refine_ls_number_parameters 121
_refine_ls_number_reflns 1589
_refine_ls_R_factor_gt .0509
_refine_ls_shift/su_max .0033
_refine_ls_structure_factor_coef Fsqd
_refine_ls_weighting_details 'w = 1/(\s^2^(Fo^2^) + {0.048[Max(Fo^2^,0) + 2Fc^2^]/3}^2^)'
_refine_ls_weighting_scheme calc
_refine_ls_wR_factor_ref .1203
_reflns_number_gt 1077
_reflns_number_total 1589
_reflns_threshold_expression I>2\s(I)
_cod_data_source_file qd0020.cif
_cod_data_source_block II
_cod_original_cell_volume 684.1(2)
_cod_original_sg_symbol_H-M 'P 21/n'
_cod_original_formula_sum 'C5 H10 N2 O2 '
_cod_database_code 2011376
_cod_database_fobs_code 2011376

loop_
_symmetry_equiv_pos_as_xyz
x,y,z
1/2-x,1/2+y,1/2-z
-x,-y,-z
1/2+x,1/2-y,1/2+z

loop_
_atom_site_label
_atom_site_fract_x
_atom_site_fract_y
_atom_site_fract_z
_atom_site_U_iso_or_equiv
_atom_site_adp_type
_atom_site_calc_flag
_atom_site_refinement_flags
_atom_site_occupancy
_atom_site_disorder_assembly
_atom_site_disorder_group
_atom_site_type_symbol
O(1) .1713(2) .07560(10) .40070(10) .0459(4) Uani d . 1.00 . . O
O(2) .1758(2) .08010(10) .12230(10) .0392(4) Uani d . 1.00 . . O
N(1) .1488(3) -.1502(2) .0806(2) .0404(5) Uani d . 1.00 . . N
N(2) .1278(3) -.1549(2) .4256(2) .0448(5) Uani d . 1.00 . . N
C(1) .3394(3) -.0800(2) .2716(2) .0313(5) Uani d . 1.00 . . C
C(3) .2053(3) -.0466(2) .3723(2) .0315(5) Uani d . 1.00 . . C
C(4) .5393(3) .0029(3) .2888(2) .0453(7) Uani d . 1.00 . . C
C(5) .6802(4) -.0347(5) .1951(3) .0760(10) Uani d . 1.00 . . C
C(6) .2145(3) -.0436(2) .1504(2) .0292(5) Uani d . 1.00 . . C
H(1) .193(3) -.238(3) .098(2) .056(7) Uiso calc . 1.00 . . H
H(2) .071(3) -.132(2) .015(2) .054(7) Uiso calc . 1.00 . . H
H(3) .041(3) -.136(2) .481(2) .049(6) Uiso calc . 1.00 . . H
H(4) .161(4) -.238(3) .406(2) .059(7) Uiso calc . 1.00 . . H
H(5) .367(3) -.180(2) .273(2) .028(5) Uiso calc . 1.00 . . H
H(6) .507(3) .104(2) .286(2) .047(6) Uiso calc . 1.00 . . H
H(7) .602(4) -.022(2) .368(2) .062(7) Uiso calc . 1.00 . . H
H(8) .705(5) -.136(4) .196(3) .120(10) Uiso calc . 1.00 . . H
H(9) .614(5) -.021(3) .109(3) .095(9) Uiso calc . 1.00 . . H
H(10) .799(5) .021(3) .208(3) .082(8) Uiso calc . 1.00 . . H

loop_
_atom_site_aniso_label
_atom_site_aniso_U_11
_atom_site_aniso_U_22
_atom_site_aniso_U_33
_atom_site_aniso_U_12
_atom_site_aniso_U_13
_atom_site_aniso_U_23
O(1) .0621(9) .0284(7) .0524(9) -.0017(7) .0285(7) -.0042(7)
O(2) .0446(8) .0263(7) .0451(8) -.0002(6) -.0009(6) .0039(6)
N(1) .0500(10) .0300(9) .0389(10) .0035(8) -.0029(8) -.0022(8)
N(2) .0620(10) .0296(10) .0480(10) .0005(9) .0279(10) -.0001(8)
C(1) .0341(10) .0284(9) .0323(10) .0040(8) .0082(7) .0010(8)
C(3) .0347(10) .0294(10) .0308(10) .0006(8) .0057(8) .0000(8)
C(4) .0320(10) .064(2) .0410(10) -.0020(10) .0041(9) .0010(10)
C(5) .0370(10) .120(3) .076(2) -.005(2) .0230(10) -.006(2)
C(6) .0268(8) .0294(10) .0332(10) .0004(8) .0111(7) .0019(8)

loop_
_atom_type_symbol
_atom_type_description
_atom_type_scat_dispersion_real
_atom_type_scat_dispersion_imag
_atom_type_scat_source
C C .003 .002
;International Tables for Crystallography
(1992, Vol. C, Tables 4.2.6.8 and 6.1.1.1)
;
H H .000 .000
;International Tables for Crystallography
(1992, Vol. C, Table 6.1.1.2)
;
N N .006 .003
;International Tables for Crystallography
(1992, Vol. C, Tables 4.2.6.8 and 6.1.1.1)
;
O O .011 .006
;International Tables for Crystallography
(1992, Vol. C, Tables 4.2.6.8 and 6.1.1.1)
;

loop_
_geom_angle_atom_site_label_1
_geom_angle_atom_site_label_2
_geom_angle_atom_site_label_3
_geom_angle_site_symmetry_2
_geom_angle_site_symmetry_3
_geom_angle
_geom_angle_publ_flag
C(6) N(1) H(1) 1_555 1_555 121.0(10) no
C(6) N(1) H(2) 1_555 1_555 117.0(10) no
H(1) N(1) H(2) 1_555 1_555 120(2) no
C(3) N(2) H(3) 1_555 1_555 117.0(10) no
C(3) N(2) H(4) 1_555 1_555 119.0(10) no
H(3) N(2) H(4) 1_555 1_555 123(2) no
C(3) C(1) C(4) 1_555 1_555 111.3(2) no
C(3) C(1) C(6) 1_555 1_555 107.10(10) no
C(3) C(1) H(5) 1_555 1_555 108.0(10) no
C(4) C(1) C(6) 1_555 1_555 111.1(2) no
C(4) C(1) H(5) 1_555 1_555 110.0(10) no
C(6) C(1) H(5) 1_555 1_555 108.0(10) no
O(1) C(3) N(2) 1_555 1_555 122.2(2) no
O(1) C(3) C(1) 1_555 1_555 121.2(2) no
N(2) C(3) C(1) 1_555 1_555 116.6(2) no
C(1) C(4) C(5) 1_555 1_555 112.5(2) no
C(1) C(4) H(6) 1_555 1_555 109.0(10) no
C(1) C(4) H(7) 1_555 1_555 105.0(10) no
C(5) C(4) H(6) 1_555 1_555 111.0(10) no
C(5) C(4) H(7) 1_555 1_555 110(2) no
H(6) C(4) H(7) 1_555 1_555 110.0(10) no
C(4) C(5) H(8) 1_555 1_555 112(2) no
C(4) C(5) H(9) 1_555 1_555 113.0(10) no
C(4) C(5) H(10) 1_555 1_555 109.0(10) no
H(8) C(5) H(9) 1_555 1_555 98(2) no
H(8) C(5) H(10) 1_555 1_555 113(2) no
H(9) C(5) H(10) 1_555 1_555 109(2) no
O(2) C(6) N(1) 1_555 1_555 122.9(2) no
O(2) C(6) C(1) 1_555 1_555 120.7(2) no
N(1) C(6) C(1) 1_555 1_555 116.5(2) no

loop_
_geom_bond_atom_site_label_1
_geom_bond_atom_site_label_2
_geom_bond_site_symmetry_1
_geom_bond_site_symmetry_2
_geom_bond_distance
_geom_bond_publ_flag
O(1) C(3) . . 1.230(2) no
O(2) C(6) . . 1.235(2) no
N(1) C(6) . . 1.314(3) no
N(1) H(1) . . .90(3) no
N(1) H(2) . . .85(3) no
N(2) C(3) . . 1.317(3) no
N(2) H(3) . . .91(2) no
N(2) H(4) . . .86(3) no
C(1) C(3) . . 1.530(3) no
C(1) C(4) . . 1.524(3) no
C(1) C(6) . . 1.525(3) no
C(1) H(5) . . .96(2) no
C(4) C(5) . . 1.508(4) no
C(4) H(6) . . .98(2) no
C(4) H(7) . . .95(3) no
C(5) H(8) . . .98(4) no
C(5) H(9) . . 1.00(3) no
C(5) H(10) . . .96(3) no

loop_
_geom_contact_atom_site_label_1
_geom_contact_atom_site_label_2
_geom_contact_distance
_geom_contact_site_symmetry_2
O(1) H(7) 2.85(3) 3_656
O(1) N(1) 2.858(2) 2_555
O(1) N(2) 2.996(2) 3_556
O(1) H(5) 3.00(2) 2_555
O(1) H(10) 3.07(3) 1_455
O(1) H(2) 3.33(3) 2_555
O(1) H(4) 3.58(3) 3_556
O(2) H(5) 2.59(2) 2_555
O(2) H(10) 2.79(3) 1_455
O(2) N(2) 2.906(2) 2_555
O(2) N(1) 2.982(3) 3_555
O(2) H(9) 3.07(3) 3_655
O(2) C(1) 3.441(2) 2_555
O(2) H(3) 3.54(2) 2_555
O(2) H(1) 3.55(3) 2_555
O(2) H(1) 3.56(3) 3_555
N(1) H(6) 3.02(2) 2_545
N(1) H(2) 3.17(3) 3_555
N(1) H(9) 3.19(3) 3_655
N(1) H(10) 3.26(3) 1_455
N(1) H(8) 3.32(3) 1_455
N(1) H(10) 3.47(3) 3_655
N(1) H(3) 3.55(2) 4_544
N(2) H(3) 3.19(2) 3_556
N(2) H(7) 3.20(3) 3_656
N(2) H(6) 3.31(2) 2_545
N(2) H(10) 3.45(3) 1_455
N(2) H(8) 3.54(4) 4_445
N(2) H(8) 3.55(4) 1_455
N(2) H(2) 3.59(2) 4_545
C(1) H(1) 3.56(3) 2_555
C(3) H(3) 2.97(2) 3_556
C(3) H(1) 3.01(3) 2_555
C(3) H(7) 3.07(3) 3_656
C(3) H(10) 3.09(3) 1_455
C(4) H(1) 3.22(2) 2_555
C(4) H(4) 3.42(3) 2_555
C(5) H(2) 3.38(2) 3_655
C(5) H(2) 3.55(2) 1_655
C(6) H(10) 2.92(3) 1_455
C(6) H(2) 2.97(3) 3_555
C(6) H(4) 3.09(3) 2_555
C(6) H(9) 3.24(3) 3_655
C(6) H(8) 3.52(3) 1_455
H(1) H(3) 3.00(3) 4_544
H(1) H(7) 3.37(3) 2_545
H(1) H(7) 3.41(4) 4_444
H(1) H(8) 3.59(4) 1_455
H(2) H(2) 2.69(5) 3_555
H(2) H(10) 2.89(4) 3_655
H(2) H(9) 2.98(4) 3_655
H(2) H(4) 3.07(3) 4_444
H(2) H(8) 3.30(4) 1_455
H(2) H(10) 3.28(4) 1_455
H(2) H(5) 3.36(3) 4_444
H(2) H(6) 3.42(3) 2_545
H(2) H(9) 3.43(4) 1_455
H(3) H(3) 2.68(5) 3_556
H(3) H(7) 3.10(3) 3_656
H(3) H(7) 3.19(3) 1_455
H(3) H(8) 3.27(4) 4_445
H(3) H(9) 3.54(4) 4_445
H(3) H(10) 3.56(4) 1_455
H(4) H(6) 2.72(3) 2_545
H(4) H(9) 3.22(4) 4_445
H(4) H(9) 3.25(4) 2_545
H(4) H(8) 3.36(4) 4_445
H(5) H(6) 3.22(3) 2_545
H(5) H(10) 3.56(4) 2_645
H(6) H(8) 3.09(5) 2_655
H(7) H(7) 3.39(5) 3_656
H(8) H(10) 3.43(5) 2_645
H(9) H(9) 2.72(7) 3_655

loop_
_geom_hbond_atom_site_label_D
_geom_hbond_atom_site_label_H
_geom_hbond_atom_site_label_A
_geom_hbond_site_symmetry_A
_geom_hbond_distance_DH
_geom_hbond_distance_HA
_geom_hbond_distance_DA
_geom_hbond_angle_DHA
_geom_hbond_publ_flag
N2 H4 O2 2_545 .85(3) 2.08(3) 2.906(2) 164(2) yes
N2 H3 O1 3_556 .90(2) 2.10(2) 2.996(2) 174.5(18) yes
N1 H1 O1 2_545 .90(3) 1.98(3) 2.859(2) 165(2) yes
N1 H2 O2 3_555 .85(2) 2.14(2) 2.982(2) 167.1(19) yes
C1 H5 O2 2_545 .967(19) 2.59(2) 3.441(2) 147.5(17) yes

loop_
_geom_torsion_atom_site_label_1
_geom_torsion_atom_site_label_2
_geom_torsion_atom_site_label_3
_geom_torsion_atom_site_label_4
_geom_torsion_site_symmetry_1
_geom_torsion_site_symmetry_2
_geom_torsion_site_symmetry_3
_geom_torsion_site_symmetry_4
_geom_torsion
_geom_torsion_publ_flag
O(1) C(3) C(1) C(4) 1_555 1_555 1_555 1_555 48.4(2) no
O(1) C(3) C(1) C(6) 1_555 1_555 1_555 1_555 -73.1(2) no
O(2) C(6) C(1) C(3) 1_555 1_555 1_555 1_555 69.7(2) no
O(2) C(6) C(1) C(4) 1_555 1_555 1_555 1_555 -52.0(2) no
N(1) C(6) C(1) C(3) 1_555 1_555 1_555 1_555 -108.9(2) no
N(1) C(6) C(1) C(4) 1_555 1_555 1_555 1_555 129.4(2) no
N(2) C(3) C(1) C(4) 1_555 1_555 1_555 1_555 -132.1(2) no
N(2) C(3) C(1) C(6) 1_555 1_555 1_555 1_555 106.4(2) no
C(3) C(1) C(4) C(5) 1_555 1_555 1_555 1_555 176.5(2) no
C(5) C(4) C(1) C(6) 1_555 1_555 1_555 1_555 -64.3(3) no

loop_
_cod_related_entry_id
_cod_related_entry_database
_cod_related_entry_code
1 ChemSpider 231023
